data_4062648
_journal_name_full Organometallics
_journal_paper_doi 10.1021/om034396+
_journal_year 2004
_chemical_formula_sum 'C18 H50 Si7'
_chemical_formula_weight 463.21
_space_group_IT_number 2
_symmetry_cell_setting triclinic
_symmetry_space_group_name_Hall '-P 1'
_symmetry_space_group_name_H-M 'P -1'
_cell_angle_alpha 83.09(3)
_cell_angle_beta 85.08(3)
_cell_angle_gamma 60.68(3)
_cell_formula_units_Z 2
_cell_length_a 10.191(2)
_cell_length_b 10.399(2)
_cell_length_c 17.531(4)
_cell_measurement_temperature 274(2)
_cell_volume 1607.4(6)
_diffrn_ambient_temperature 274(2)
_exptl_crystal_density_diffrn 0.957
_cod_database_code 4062648

loop_
_symmetry_equiv_pos_as_xyz
'x, y, z'
'-x, -y, -z'

loop_
_atom_site_label
_atom_site_type_symbol
_atom_site_fract_x
_atom_site_fract_y
_atom_site_fract_z
_atom_site_U_iso_or_equiv
_atom_site_adp_type
_atom_site_occupancy
_atom_site_symmetry_multiplicity
_atom_site_calc_flag
_atom_site_refinement_flags
_atom_site_disorder_assembly
_atom_site_disorder_group
Si1 Si 0.48786(11) 0.90211(12) 0.26840(6) 0.0492(3) Uani 1 1 d . . .
Si2 Si 0.36245(12) 0.77168(11) 0.25083(6) 0.0495(3) Uani 1 1 d . . .
Si3 Si 0.23179(11) 1.03670(12) 0.24118(6) 0.0499(3) Uani 1 1 d . . .
Si4 Si 0.04846(12) 1.15925(13) 0.33657(7) 0.0629(4) Uani 1 1 d . . .
Si5 Si 0.31173(13) 0.63886(14) 0.35595(7) 0.0702(4) Uani 1 1 d . . .
Si6 Si 0.40892(15) 0.64571(14) 0.14051(7) 0.0754(4) Uani 1 1 d . . .
Si7 Si 0.14820(14) 1.16711(15) 0.12135(7) 0.0764(4) Uani 1 1 d . . .
C4 C 0.5375(4) 0.9000(5) 0.3703(2) 0.0614(11) Uani 1 1 d . . .
H4 H 0.4501 0.9099 0.4026 0.074 Uiso 1 1 calc R . .
C1 C 0.6251(4) 0.9038(4) 0.1888(2) 0.0635(11) Uani 1 1 d . . .
H1 H 0.5866 0.8945 0.1415 0.076 Uiso 1 1 calc R . .
C9 C -0.0609(5) 1.3606(5) 0.3049(3) 0.1105(19) Uani 1 1 d . . .
H9A H -0.1385 1.4095 0.3428 0.166 Uiso 1 1 calc R . .
H9B H -0.1058 1.3733 0.2567 0.166 Uiso 1 1 calc R . .
H9C H 0.0052 1.4026 0.2989 0.166 Uiso 1 1 calc R . .
C8 C -0.0906(5) 1.0892(6) 0.3482(3) 0.0857(14) Uani 1 1 d . . .
H8A H -0.0417 0.9877 0.3692 0.129 Uiso 1 1 calc R . .
H8B H -0.1295 1.0963 0.2990 0.129 Uiso 1 1 calc R . .
H8C H -0.1718 1.1478 0.3823 0.129 Uiso 1 1 calc R . .
C2 C 0.6284(6) 1.0500(6) 0.1753(3) 0.1111(19) Uani 1 1 d . . .
H2A H 0.6755 1.0603 0.2176 0.167 Uiso 1 1 calc R . .
H2B H 0.5274 1.1307 0.1713 0.167 Uiso 1 1 calc R . .
H2C H 0.6845 1.0509 0.1285 0.167 Uiso 1 1 calc R . .
C6 C 0.6700(5) 0.7544(6) 0.4004(3) 0.1049(18) Uani 1 1 d . . .
H6A H 0.7614 0.7443 0.3750 0.157 Uiso 1 1 calc R . .
H6B H 0.6556 0.6734 0.3903 0.157 Uiso 1 1 calc R . .
H6C H 0.6763 0.7536 0.4547 0.157 Uiso 1 1 calc R . .
C10 C 0.2637(6) 0.7316(6) 0.4469(2) 0.1042(18) Uani 1 1 d . . .
H10A H 0.1748 0.8263 0.4401 0.156 Uiso 1 1 calc R . .
H10B H 0.3458 0.7448 0.4596 0.156 Uiso 1 1 calc R . .
H10C H 0.2457 0.6712 0.4877 0.156 Uiso 1 1 calc R . .
C17 C -0.0402(6) 1.1872(8) 0.1063(3) 0.151(3) Uani 1 1 d . . .
H17A H -0.0846 1.2559 0.0623 0.226 Uiso 1 1 calc R . .
H17B H -0.1042 1.2232 0.1509 0.226 Uiso 1 1 calc R . .
H17C H -0.0289 1.0926 0.0979 0.226 Uiso 1 1 calc R . .
C3 C 0.7818(5) 0.7701(7) 0.1970(3) 0.130(2) Uani 1 1 d . . .
H3A H 0.8426 0.7697 0.1519 0.196 Uiso 1 1 calc R . .
H3B H 0.7742 0.6809 0.2028 0.196 Uiso 1 1 calc R . .
H3C H 0.8275 0.7753 0.2413 0.196 Uiso 1 1 calc R . .
C16 C 0.2768(7) 1.0738(6) 0.0392(3) 0.128(2) Uani 1 1 d . . .
H16A H 0.2867 0.9773 0.0383 0.192 Uiso 1 1 calc R . .
H16B H 0.3739 1.0643 0.0453 0.192 Uiso 1 1 calc R . .
H16C H 0.2356 1.1319 -0.0082 0.192 Uiso 1 1 calc R . .
C7 C 0.1280(5) 1.1464(7) 0.4310(3) 0.1098(19) Uani 1 1 d . . .
H7A H 0.1957 1.1865 0.4240 0.165 Uiso 1 1 calc R . .
H7B H 0.1814 1.0445 0.4511 0.165 Uiso 1 1 calc R . .
H7C H 0.0476 1.2015 0.4663 0.165 Uiso 1 1 calc R . .
C5 C 0.5558(5) 1.0333(6) 0.3829(3) 0.0995(17) Uani 1 1 d . . .
H5A H 0.5621 1.0365 0.4369 0.149 Uiso 1 1 calc R . .
H5B H 0.4707 1.1226 0.3630 0.149 Uiso 1 1 calc R . .
H5C H 0.6462 1.0243 0.3567 0.149 Uiso 1 1 calc R . .
C12 C 0.4817(5) 0.4538(5) 0.3772(3) 0.1106(18) Uani 1 1 d . . .
H12A H 0.4600 0.4016 0.4210 0.166 Uiso 1 1 calc R . .
H12B H 0.5645 0.4677 0.3879 0.166 Uiso 1 1 calc R . .
H12C H 0.5076 0.3975 0.3335 0.166 Uiso 1 1 calc R . .
C18 C 0.1342(8) 1.3544(6) 0.1153(4) 0.148(3) Uani 1 1 d . . .
H18A H 0.1107 1.4006 0.0639 0.223 Uiso 1 1 calc R . .
H18B H 0.2285 1.3442 0.1286 0.223 Uiso 1 1 calc R . .
H18C H 0.0562 1.4145 0.1504 0.223 Uiso 1 1 calc R . .
C11 C 0.1511(6) 0.6114(7) 0.3352(3) 0.132(2) Uani 1 1 d . . .
H11A H 0.1345 0.5527 0.3775 0.198 Uiso 1 1 calc R . .
H11B H 0.1740 0.5616 0.2893 0.198 Uiso 1 1 calc R . .
H11C H 0.0620 0.7059 0.3282 0.198 Uiso 1 1 calc R . .
C13 C 0.4955(6) 0.4430(5) 0.1688(3) 0.127(2) Uani 1 1 d . . .
H13A H 0.4240 0.4222 0.1992 0.190 Uiso 1 1 calc R . .
H13B H 0.5830 0.4115 0.1982 0.190 Uiso 1 1 calc R . .
H13C H 0.5241 0.3906 0.1234 0.190 Uiso 1 1 calc R . .
C15 C 0.5460(7) 0.6659(7) 0.0683(3) 0.130(2) Uani 1 1 d . . .
H15A H 0.5754 0.5951 0.0312 0.196 Uiso 1 1 calc R . .
H15B H 0.6333 0.6488 0.0941 0.196 Uiso 1 1 calc R . .
H15C H 0.4994 0.7642 0.0428 0.196 Uiso 1 1 calc R . .
C14 C 0.2278(6) 0.7032(7) 0.0950(3) 0.131(2) Uani 1 1 d . . .
H14A H 0.2464 0.6472 0.0518 0.196 Uiso 1 1 calc R . .
H14B H 0.1816 0.8068 0.0779 0.196 Uiso 1 1 calc R . .
H14C H 0.1617 0.6854 0.1317 0.196 Uiso 1 1 calc R . .

loop_
_atom_site_aniso_label
_atom_site_aniso_U_11
_atom_site_aniso_U_22
_atom_site_aniso_U_33
_atom_site_aniso_U_23
_atom_site_aniso_U_13
_atom_site_aniso_U_12
Si1 0.0404(6) 0.0553(7) 0.0559(6) -0.0089(5) -0.0013(5) -0.0254(5)
Si2 0.0525(7) 0.0553(7) 0.0472(6) -0.0044(5) -0.0031(5) -0.0311(5)
Si3 0.0428(6) 0.0552(7) 0.0505(6) -0.0066(5) -0.0011(5) -0.0225(5)
Si4 0.0464(7) 0.0717(8) 0.0696(7) -0.0208(6) 0.0072(6) -0.0261(6)
Si5 0.0636(8) 0.0811(9) 0.0710(8) 0.0178(7) -0.0095(6) -0.0432(7)
Si6 0.0970(10) 0.0730(9) 0.0661(8) -0.0222(7) -0.0019(7) -0.0454(8)
Si7 0.0697(9) 0.0822(9) 0.0631(8) 0.0148(7) -0.0108(7) -0.0291(7)
C4 0.052(2) 0.078(3) 0.062(2) -0.011(2) -0.006(2) -0.037(2)
C1 0.051(2) 0.070(3) 0.073(3) -0.005(2) 0.005(2) -0.033(2)
C9 0.086(4) 0.070(3) 0.149(5) -0.021(3) 0.025(4) -0.019(3)
C8 0.060(3) 0.116(4) 0.093(3) -0.023(3) 0.012(3) -0.051(3)
C2 0.148(5) 0.125(5) 0.110(4) -0.013(4) 0.029(4) -0.109(4)
C6 0.089(4) 0.123(5) 0.086(3) -0.010(3) -0.033(3) -0.034(3)
C10 0.105(4) 0.137(5) 0.065(3) 0.014(3) 0.000(3) -0.059(4)
C17 0.114(5) 0.222(8) 0.111(4) 0.037(5) -0.068(4) -0.078(5)
C3 0.048(3) 0.163(6) 0.109(4) 0.033(4) 0.015(3) -0.009(3)
C16 0.169(6) 0.125(5) 0.065(3) 0.003(3) 0.019(4) -0.059(4)
C7 0.079(3) 0.174(6) 0.079(3) -0.055(4) 0.015(3) -0.057(4)
C5 0.114(4) 0.134(5) 0.090(3) -0.036(3) -0.002(3) -0.085(4)
C12 0.109(4) 0.083(4) 0.121(4) 0.026(3) -0.018(4) -0.038(3)
C18 0.199(7) 0.085(4) 0.141(5) 0.026(4) 0.006(5) -0.063(5)
C11 0.121(5) 0.173(6) 0.150(5) 0.031(5) -0.016(4) -0.117(5)
C13 0.159(6) 0.077(4) 0.130(5) -0.040(4) -0.012(4) -0.038(4)
C15 0.186(6) 0.146(5) 0.091(4) -0.063(4) 0.061(4) -0.104(5)
C14 0.142(5) 0.154(6) 0.112(4) -0.025(4) -0.050(4) -0.074(4)

loop_
_geom_bond_atom_site_label_1
_geom_bond_atom_site_label_2
_geom_bond_distance
_geom_bond_site_symmetry_2
_geom_bond_publ_flag
Si1 C4 1.893(4) . ?
Si1 C1 1.894(4) . ?
Si1 Si2 2.3311(15) . ?
Si1 Si3 2.3395(17) . ?
Si2 Si5 2.3439(17) . ?
Si2 Si6 2.3507(17) . ?
Si2 Si3 2.3936(17) . ?
Si3 Si7 2.3383(18) . ?
Si3 Si4 2.3572(17) . ?
Si4 C9 1.864(5) . ?
Si4 C7 1.866(4) . ?
Si4 C8 1.872(4) . ?
Si5 C11 1.865(5) . ?
Si5 C10 1.867(5) . ?
Si5 C12 1.875(5) . ?
Si6 C14 1.860(5) . ?
Si6 C13 1.863(5) . ?
Si6 C15 1.875(5) . ?
Si7 C17 1.866(5) . ?
Si7 C16 1.871(5) . ?
Si7 C18 1.873(6) . ?
C4 C6 1.524(6) . ?
C4 C5 1.530(6) . ?
C1 C3 1.524(6) . ?
C1 C2 1.527(5) . ?

loop_
_cod_related_entry_id
_cod_related_entry_database
_cod_related_entry_code
1 ChemSpider 21153732
